data_2229555
loop_
_publ_author_name
'Abdel-Aziz, Hatem A.'
'Bari, Ahmed'
'Ng, Seik Weng'

_publ_section_title
;
 3-(5-Phenyl-4-phenylsulfonyl-1-<i>p</i>-tolyl-1<i>H</i>-pyrazol-3-yl)-1,2-dihydroquinoxaline
;
_journal_coeditor_code XU5163
_journal_issue 3
_journal_name_full 'Acta Crystallographica Section E'
_journal_page_first o695
_journal_paper_doi 10.1107/S1600536811005940
_journal_volume 67
_journal_year 2011
_chemical_formula_iupac 'C30 H24 N4 O2 S'
_chemical_formula_moiety 'C30 H24 N4 O2 S'
_chemical_formula_sum 'C30 H24 N4 O2 S'
_chemical_formula_weight 504.59
_chemical_name_systematic
;
3-(5-Phenyl-4-phenylsulfonyl-1-<i>p</i>-tolyl-1<i>H</i>-pyrazol-3-yl)-
1,2-dihydroquinoxaline
;
_space_group_IT_number 14
_symmetry_cell_setting monoclinic
_symmetry_space_group_name_Hall '-P 2ybc'
_symmetry_space_group_name_H-M 'P 1 21/c 1'
_atom_sites_solution_hydrogens geom
_atom_sites_solution_primary direct
_atom_sites_solution_secondary difmap
_audit_creation_method SHELXL-97
_cell_angle_alpha 90.00
_cell_angle_beta 91.925(3)
_cell_angle_gamma 90.00
_cell_formula_units_Z 4
_cell_length_a 6.2829(2)
_cell_length_b 24.5162(7)
_cell_length_c 15.9180(5)
_cell_measurement_reflns_used 4169
_cell_measurement_temperature 100(2)
_cell_measurement_theta_max 29.3
_cell_measurement_theta_min 2.5
_cell_volume 2450.51(13)
_computing_cell_refinement 'CrysAlis PRO (Agilent, 2010)'
_computing_data_collection 'CrysAlis PRO (Agilent, 2010)'
_computing_data_reduction 'CrysAlis PRO (Agilent, 2010)'
_computing_molecular_graphics 'X-SEED (Barbour, 2001)'
_computing_publication_material 'publCIF (Westrip, 2010)'
_computing_structure_refinement 'SHELXL97 (Sheldrick, 2008)'
_computing_structure_solution 'SHELXS97 (Sheldrick, 2008)'
_diffrn_ambient_temperature 100(2)
_diffrn_detector_area_resol_mean 10.4041
_diffrn_measured_fraction_theta_full 0.983
_diffrn_measured_fraction_theta_max 0.983
_diffrn_measurement_device_type 'Agilent SuperNova Dual diffractometer with an Atlas detector'
_diffrn_measurement_method \w
_diffrn_radiation_monochromator Mirror
_diffrn_radiation_source 'SuperNova (Mo) X-ray Source'
_diffrn_radiation_type MoK\a
_diffrn_radiation_wavelength 0.71073
_diffrn_reflns_av_R_equivalents 0.0539
_diffrn_reflns_av_sigmaI/netI 0.0648
_diffrn_reflns_limit_h_max 8
_diffrn_reflns_limit_h_min -8
_diffrn_reflns_limit_k_max 31
_diffrn_reflns_limit_k_min -31
_diffrn_reflns_limit_l_max 20
_diffrn_reflns_limit_l_min -20
_diffrn_reflns_number 16288
_diffrn_reflns_theta_full 27.50
_diffrn_reflns_theta_max 27.50
_diffrn_reflns_theta_min 2.56
_diffrn_standards_decay_% 0
_diffrn_standards_interval_count 0
_diffrn_standards_interval_time 0
_diffrn_standards_number 0
_exptl_absorpt_coefficient_mu 0.169
_exptl_absorpt_correction_T_max 0.9966
_exptl_absorpt_correction_T_min 0.9670
_exptl_absorpt_correction_type multi-scan
_exptl_absorpt_process_details '(CrysAlis PRO; Agilent, 2010)'
_exptl_crystal_colour Yellow
_exptl_crystal_density_diffrn 1.368
_exptl_crystal_density_method 'not measured'
_exptl_crystal_description Prism
_exptl_crystal_F_000 1056
_exptl_crystal_size_max 0.20
_exptl_crystal_size_mid 0.02
_exptl_crystal_size_min 0.02
_refine_diff_density_max 0.382
_refine_diff_density_min -0.404
_refine_ls_extinction_method none
_refine_ls_goodness_of_fit_ref 1.023
_refine_ls_hydrogen_treatment constr
_refine_ls_matrix_type full
_refine_ls_number_parameters 422
_refine_ls_number_reflns 5524
_refine_ls_number_restraints 139
_refine_ls_restrained_S_all 1.053
_refine_ls_R_factor_all 0.0948
_refine_ls_R_factor_gt 0.0618
_refine_ls_shift/su_max 0.001
_refine_ls_shift/su_mean 0.001
_refine_ls_structure_factor_coef Fsqd
_refine_ls_weighting_details 'calc w=1/[\s^2^(Fo^2^)+(0.0634P)^2^+1.9372P] where P=(Fo^2^+2Fc^2^)/3'
_refine_ls_weighting_scheme calc
_refine_ls_wR_factor_gt 0.1378
_refine_ls_wR_factor_ref 0.1580
_reflns_number_gt 3897
_reflns_number_total 5524
_reflns_threshold_expression I>2\s(I)
_cod_data_source_file xu5163.cif
_cod_data_source_block I
_cod_original_sg_symbol_H-M 'P 21/c'
_cod_database_code 2229555
_cod_database_fobs_code 2229555

loop_
_symmetry_equiv_pos_as_xyz
'x, y, z'
'-x, y+1/2, -z+1/2'
'-x, -y, -z'
'x, -y-1/2, z-1/2'

loop_
_atom_site_type_symbol
_atom_site_label
_atom_site_fract_x
_atom_site_fract_y
_atom_site_fract_z
_atom_site_U_iso_or_equiv
_atom_site_adp_type
_atom_site_calc_flag
_atom_site_refinement_flags
_atom_site_occupancy
_atom_site_disorder_assembly
_atom_site_disorder_group
S S1 0.81495(10) 0.59167(2) 0.63024(4) 0.02549(18) Uani d . 1 . .
O O1 1.0308(3) 0.59391(8) 0.66188(15) 0.0434(6) Uani d . 1 . .
O O2 0.7677(3) 0.62026(7) 0.55309(12) 0.0317(5) Uani d . 1 . .
N N1 0.804(2) 0.5182(4) 0.8067(8) 0.034(3) Uani d PDU 0.358(2) A 1
N N2 0.6304(13) 0.5044(4) 0.9751(5) 0.0518(19) Uani d PDU 0.358(2) . 1
H H2 0.5832 0.5024 1.0264 0.062 Uiso calc PR 0.358(2) A 1
N N1' 0.854(3) 0.5300(7) 0.8110(12) 0.034(3) Uani d PD 0.318(3) A 2
N N2' 0.7437(15) 0.5043(5) 0.9645(7) 0.0518(19) Uani d PD 0.318(3) A 2
H H2' 0.6985 0.4916 1.0125 0.062 Uiso calc PR 0.318(3) A 2
N N1" 0.8972(12) 0.5346(4) 0.7959(8) 0.018(2) Uani d PDU 0.324(3) A 3
N N2" 0.6519(13) 0.4503(3) 0.8722(6) 0.058(3) Uani d PDU 0.324(3) A 3
H H2" 0.5796 0.4244 0.8967 0.070 Uiso calc PR 0.324(3) A 3
N N3 0.4322(4) 0.62374(9) 0.81706(14) 0.0300(5) Uani d . 1 A .
N N4 0.3835(3) 0.66333(8) 0.76021(13) 0.0224(5) Uani d . 1 A .
C C1 0.696(2) 0.5572(4) 0.8435(7) 0.027(2) Uani d PDU 0.358(2) A 1
C C2 0.5687(19) 0.5421(6) 0.9157(8) 0.049(3) Uani d PDU 0.358(2) A 1
H H2A 0.5418 0.5764 0.9465 0.059 Uiso calc PR 0.358(2) A 1
H H2B 0.4290 0.5298 0.8922 0.059 Uiso calc PR 0.358(2) A 1
C C3 0.7815(8) 0.4692(2) 0.9407(3) 0.0328(14) Uani d PGDU 0.358(2) A 1
C C4 0.8492(9) 0.4250(2) 0.9894(3) 0.0443(16) Uani d PGU 0.358(2) A 1
H H4A 0.7923 0.4194 1.0433 0.053 Uiso calc PR 0.358(2) A 1
C C5 1.0001(10) 0.3892(2) 0.9594(3) 0.0458(17) Uani d PGU 0.358(2) A 1
H H5 1.0464 0.3590 0.9927 0.055 Uiso calc PR 0.358(2) A 1
C C6 1.0834(10) 0.3974(2) 0.8806(4) 0.054(2) Uani d PGU 0.358(2) A 1
H H6 1.1865 0.3729 0.8600 0.065 Uiso calc PR 0.358(2) A 1
C C7 1.0157(10) 0.4416(2) 0.8318(3) 0.0432(18) Uani d PGU 0.358(2) A 1
H H7 1.0726 0.4472 0.7780 0.052 Uiso calc PR 0.358(2) A 1
C C8 0.8647(9) 0.47745(19) 0.8619(3) 0.0314(16) Uani d PGDU 0.358(2) A 1
C C1' 0.659(2) 0.5469(5) 0.8348(9) 0.027(2) Uani d PD 0.318(3) A 2
C C2' 0.634(2) 0.5474(6) 0.9271(9) 0.049(3) Uani d PD 0.318(3) A 2
H H2'A 0.6885 0.5822 0.9506 0.059 Uiso calc PR 0.318(3) A 2
H H2'B 0.4809 0.5446 0.9396 0.059 Uiso calc PR 0.318(3) A 2
C C3' 0.9213(9) 0.4799(2) 0.9307(4) 0.0328(14) Uani d PGD 0.318(3) A 2
C C4' 1.0383(11) 0.4432(3) 0.9802(3) 0.0443(16) Uani d PG 0.318(3) A 2
H H4' 0.9969 0.4356 1.0358 0.053 Uiso calc PR 0.318(3) A 2
C C5' 1.2157(10) 0.4176(3) 0.9483(4) 0.0458(17) Uani d PG 0.318(3) A 2
H H5' 1.2957 0.3925 0.9821 0.055 Uiso calc PR 0.318(3) A 2
C C6' 1.2763(11) 0.4288(3) 0.8669(4) 0.054(2) Uani d PG 0.318(3) A 2
H H6' 1.3976 0.4113 0.8451 0.065 Uiso calc PR 0.318(3) A 2
C C7' 1.1594(14) 0.4655(4) 0.8174(3) 0.0432(18) Uani d PG 0.318(3) A 2
H H7' 1.2007 0.4731 0.7617 0.052 Uiso calc PR 0.318(3) A 2
C C8' 0.9819(12) 0.4911(3) 0.8493(4) 0.0314(16) Uani d PGD 0.318(3) A 2
C C1" 0.6918(14) 0.5421(4) 0.8112(7) 0.030(3) Uani d PDU 0.324(3) A 3
C C2" 0.5589(15) 0.4998(3) 0.8485(6) 0.042(2) Uani d PDU 0.324(3) A 3
H H2"A 0.4948 0.5157 0.8989 0.050 Uiso calc PR 0.324(3) A 3
H H2"B 0.4406 0.4917 0.8078 0.050 Uiso calc PR 0.324(3) A 3
C C3" 0.8676(10) 0.4445(3) 0.8547(5) 0.053(3) Uani d PGDU 0.324(3) A 3
C C4" 0.9628(12) 0.3945(3) 0.8730(6) 0.065(4) Uani d PGU 0.324(3) A 3
H H4" 0.8816 0.3659 0.8962 0.078 Uiso calc PR 0.324(3) A 3
C C5" 1.1768(13) 0.3865(3) 0.8573(6) 0.075(4) Uani d PGU 0.324(3) A 3
H H5" 1.2419 0.3523 0.8698 0.089 Uiso calc PR 0.324(3) A 3
C C6" 1.2956(10) 0.4284(3) 0.8234(6) 0.065(4) Uani d PGU 0.324(3) A 3
H H6" 1.4419 0.4229 0.8126 0.078 Uiso calc PR 0.324(3) A 3
C C7" 1.2003(12) 0.4783(3) 0.8051(5) 0.051(3) Uani d PGU 0.324(3) A 3
H H7" 1.2815 0.5070 0.7819 0.061 Uiso calc PR 0.324(3) A 3
C C8" 0.9863(12) 0.4864(2) 0.8208(5) 0.044(3) Uani d PGDU 0.324(3) A 3
C C9 0.5873(4) 0.59504(10) 0.78359(17) 0.0275(6) Uani d D 1 . .
C C10 0.6366(4) 0.61620(9) 0.70379(16) 0.0213(5) Uani d . 1 A .
C C11 0.5021(4) 0.66014(9) 0.69050(15) 0.0193(5) Uani d . 1 . .
C C12 0.7410(4) 0.52265(10) 0.61533(16) 0.0222(5) Uani d . 1 . .
C C13 0.9002(4) 0.48606(10) 0.59728(18) 0.0306(6) Uani d . 1 . .
H H13 1.0449 0.4974 0.5986 0.037 Uiso calc R 1 . .
C C14 0.8469(4) 0.43271(11) 0.57721(18) 0.0313(6) Uani d . 1 . .
H H14 0.9554 0.4075 0.5637 0.038 Uiso calc R 1 . .
C C15 0.6385(4) 0.41603(10) 0.57666(17) 0.0279(6) Uani d . 1 . .
H H15 0.6029 0.3793 0.5633 0.034 Uiso calc R 1 . .
C C16 0.4805(4) 0.45288(10) 0.5956(2) 0.0336(7) Uani d . 1 . .
H H16 0.3364 0.4412 0.5960 0.040 Uiso calc R 1 . .
C C17 0.5304(4) 0.50657(10) 0.61392(18) 0.0299(6) Uani d . 1 . .
H H17 0.4213 0.5321 0.6254 0.036 Uiso calc R 1 . .
C C18 0.4762(4) 0.69961(9) 0.62105(16) 0.0230(5) Uani d . 1 A .
C C19 0.2844(4) 0.70325(11) 0.57537(16) 0.0279(6) Uani d . 1 . .
H H19 0.1721 0.6785 0.5860 0.033 Uiso calc R 1 A .
C C20 0.2575(5) 0.74308(13) 0.51430(19) 0.0420(8) Uani d . 1 A .
H H20 0.1263 0.7456 0.4831 0.050 Uiso calc R 1 . .
C C21 0.4199(7) 0.77902(13) 0.4985(2) 0.0522(9) Uani d . 1 . .
H H21 0.3998 0.8068 0.4575 0.063 Uiso calc R 1 A .
C C22 0.6139(6) 0.77443(13) 0.5431(2) 0.0519(9) Uani d . 1 A .
H H22 0.7273 0.7986 0.5312 0.062 Uiso calc R 1 . .
C C23 0.6420(5) 0.73508(11) 0.60416(18) 0.0352(7) Uani d . 1 . .
H H23 0.7741 0.7322 0.6347 0.042 Uiso calc R 1 A .
C C24 0.2196(4) 0.70160(11) 0.77998(16) 0.0273(6) Uani d . 1 . .
C C25 0.2472(4) 0.75683(11) 0.76539(19) 0.0338(6) Uani d . 1 A .
H H25 0.3723 0.7698 0.7401 0.041 Uiso calc R 1 . .
C C26 0.0889(5) 0.79293(13) 0.7884(2) 0.0409(7) Uani d . 1 . .
H H26 0.1070 0.8309 0.7790 0.049 Uiso calc R 1 A .
C C27 -0.0956(4) 0.77443(13) 0.8251(2) 0.0406(8) Uani d . 1 A .
C C28 -0.1194(4) 0.71885(13) 0.83758(19) 0.0383(7) Uani d . 1 . .
H H28 -0.2454 0.7057 0.8620 0.046 Uiso calc R 1 A .
C C29 0.0362(4) 0.68207(12) 0.81537(17) 0.0310(6) Uani d . 1 A .
H H29 0.0174 0.6441 0.8242 0.037 Uiso calc R 1 . .
C C30 -0.2606(5) 0.81477(15) 0.8538(2) 0.0539(10) Uani d . 1 . .
H H30A -0.3979 0.7962 0.8585 0.081 Uiso calc R 1 A .
H H30B -0.2750 0.8445 0.8129 0.081 Uiso calc R 1 . .
H H30C -0.2157 0.8297 0.9087 0.081 Uiso calc R 1 . .

loop_
_atom_site_aniso_label
_atom_site_aniso_U_11
_atom_site_aniso_U_22
_atom_site_aniso_U_33
_atom_site_aniso_U_12
_atom_site_aniso_U_13
_atom_site_aniso_U_23
S1 0.0197(3) 0.0221(3) 0.0349(4) -0.0019(2) 0.0043(3) -0.0087(3)
O1 0.0207(9) 0.0356(11) 0.0736(16) -0.0014(8) -0.0025(10) -0.0245(11)
O2 0.0408(11) 0.0249(9) 0.0305(10) -0.0031(8) 0.0153(9) -0.0025(8)
N1 0.061(6) 0.015(5) 0.025(3) 0.003(4) -0.019(4) -0.008(3)
N2 0.062(5) 0.062(3) 0.033(3) 0.014(5) 0.013(4) 0.021(3)
N1' 0.061(6) 0.015(5) 0.025(3) 0.003(4) -0.019(4) -0.008(3)
N2' 0.062(5) 0.062(3) 0.033(3) 0.014(5) 0.013(4) 0.021(3)
N1" 0.017(3) 0.021(4) 0.018(4) -0.001(3) 0.011(3) 0.007(3)
N2" 0.081(6) 0.034(4) 0.062(6) 0.000(4) 0.027(5) 0.017(4)
N3 0.0298(12) 0.0392(13) 0.0211(11) -0.0052(10) 0.0004(9) 0.0040(10)
N4 0.0209(10) 0.0268(10) 0.0193(10) -0.0008(8) 0.0009(8) -0.0030(9)
C1 0.044(4) 0.017(4) 0.021(3) -0.011(3) -0.014(3) -0.003(3)
C2 0.068(7) 0.044(4) 0.033(4) -0.022(4) -0.033(4) 0.010(3)
C3 0.041(3) 0.031(3) 0.026(3) 0.008(3) 0.004(3) 0.007(2)
C4 0.052(4) 0.041(3) 0.040(3) 0.010(3) 0.003(3) 0.007(3)
C5 0.054(4) 0.037(3) 0.045(4) 0.013(3) -0.006(3) 0.013(3)
C6 0.055(5) 0.048(4) 0.058(5) 0.028(4) -0.005(4) 0.006(4)
C7 0.049(4) 0.042(4) 0.039(4) 0.022(3) 0.006(4) 0.009(3)
C8 0.031(4) 0.026(3) 0.038(4) 0.002(3) -0.002(3) 0.002(3)
C1' 0.044(4) 0.017(4) 0.021(3) -0.011(3) -0.014(3) -0.003(3)
C2' 0.068(7) 0.044(4) 0.033(4) -0.022(4) -0.033(4) 0.010(3)
C3' 0.041(3) 0.031(3) 0.026(3) 0.008(3) 0.004(3) 0.007(2)
C4' 0.052(4) 0.041(3) 0.040(3) 0.010(3) 0.003(3) 0.007(3)
C5' 0.054(4) 0.037(3) 0.045(4) 0.013(3) -0.006(3) 0.013(3)
C6' 0.055(5) 0.048(4) 0.058(5) 0.028(4) -0.005(4) 0.006(4)
C7' 0.049(4) 0.042(4) 0.039(4) 0.022(3) 0.006(4) 0.009(3)
C8' 0.031(4) 0.026(3) 0.038(4) 0.002(3) -0.002(3) 0.002(3)
C1" 0.040(4) 0.033(5) 0.017(4) 0.002(4) 0.006(4) 0.009(4)
C2" 0.055(5) 0.029(4) 0.042(5) 0.003(4) 0.012(4) 0.000(4)
C3" 0.064(6) 0.056(6) 0.041(5) 0.014(5) 0.018(5) 0.011(5)
C4" 0.087(8) 0.053(6) 0.057(6) 0.026(6) 0.008(6) 0.014(5)
C5" 0.088(8) 0.062(7) 0.076(7) 0.030(6) 0.022(6) 0.012(6)
C6" 0.071(7) 0.067(7) 0.056(7) 0.024(6) -0.001(6) 0.012(6)
C7" 0.049(6) 0.050(6) 0.054(6) 0.023(5) 0.001(5) 0.000(5)
C8" 0.058(6) 0.042(6) 0.033(5) 0.017(5) 0.003(5) 0.009(5)
C9 0.0296(13) 0.0253(13) 0.0274(14) -0.0026(11) -0.0031(11) 0.0049(11)
C10 0.0210(12) 0.0188(11) 0.0240(13) -0.0009(9) -0.0013(10) -0.0032(10)
C11 0.0178(11) 0.0213(11) 0.0186(12) -0.0043(9) 0.0001(9) -0.0045(10)
C12 0.0223(12) 0.0224(12) 0.0220(13) 0.0006(10) -0.0002(10) -0.0041(10)
C13 0.0193(12) 0.0294(13) 0.0431(17) 0.0014(10) 0.0017(12) -0.0059(12)
C14 0.0283(14) 0.0254(13) 0.0406(16) 0.0070(11) 0.0065(12) -0.0037(12)
C15 0.0324(14) 0.0199(12) 0.0317(15) -0.0008(10) 0.0049(12) -0.0048(11)
C16 0.0223(13) 0.0262(13) 0.0528(19) -0.0042(11) 0.0066(13) -0.0061(13)
C17 0.0197(12) 0.0225(12) 0.0477(17) 0.0029(10) 0.0034(12) -0.0058(12)
C18 0.0301(13) 0.0190(11) 0.0200(13) 0.0008(10) 0.0009(10) -0.0017(10)
C19 0.0293(13) 0.0302(13) 0.0241(14) 0.0045(11) -0.0007(11) -0.0040(11)
C20 0.0542(19) 0.0457(18) 0.0258(15) 0.0225(16) -0.0046(14) 0.0014(14)
C21 0.094(3) 0.0345(17) 0.0286(17) 0.0108(18) 0.0036(18) 0.0107(14)
C22 0.083(3) 0.0366(17) 0.0364(18) -0.0200(17) 0.0049(18) 0.0102(15)
C23 0.0440(17) 0.0307(14) 0.0307(15) -0.0110(13) -0.0007(13) 0.0031(12)
C24 0.0213(12) 0.0349(14) 0.0257(14) 0.0010(11) -0.0010(10) -0.0155(12)
C25 0.0258(13) 0.0356(15) 0.0403(16) -0.0025(12) 0.0038(12) -0.0164(13)
C26 0.0339(15) 0.0380(16) 0.0503(19) 0.0039(13) -0.0052(14) -0.0230(15)
C27 0.0241(14) 0.0551(19) 0.0420(18) 0.0051(13) -0.0048(12) -0.0297(15)
C28 0.0223(13) 0.060(2) 0.0330(16) -0.0050(13) 0.0014(12) -0.0234(15)
C29 0.0223(13) 0.0443(16) 0.0261(14) -0.0013(12) -0.0025(11) -0.0129(13)
C30 0.0335(16) 0.064(2) 0.064(2) 0.0130(15) -0.0042(16) -0.0388(19)

loop_
_atom_type_symbol
_atom_type_description
_atom_type_scat_dispersion_real
_atom_type_scat_dispersion_imag
_atom_type_scat_source
C C 0.0033 0.0016 'International Tables Vol C Tables 4.2.6.8 and 6.1.1.4'
H H 0.0000 0.0000 'International Tables Vol C Tables 4.2.6.8 and 6.1.1.4'
N N 0.0061 0.0033 'International Tables Vol C Tables 4.2.6.8 and 6.1.1.4'
O O 0.0106 0.0060 'International Tables Vol C Tables 4.2.6.8 and 6.1.1.4'
S S 0.1246 0.1234 'International Tables Vol C Tables 4.2.6.8 and 6.1.1.4'

loop_
_geom_angle_atom_site_label_1
_geom_angle_atom_site_label_2
_geom_angle_atom_site_label_3
_geom_angle_site_symmetry_1
_geom_angle_site_symmetry_3
_geom_angle
_geom_angle_publ_flag
O1 S1 O2 . . 116.63(13) ?
O1 S1 C10 . . 111.78(12) ?
O2 S1 C10 . . 106.57(11) ?
O1 S1 C12 . . 108.98(12) ?
O2 S1 C12 . . 107.84(11) ?
C10 S1 C12 . . 104.29(12) ?
C1 N1 C8 . . 112.2(10) ?
C2 N2 C3 . . 108.9(9) ?
C2 N2 N2 . 3_667 98.0(8) ?
C3 N2 N2 . 3_667 135.4(9) ?
C2 N2 H2 . . 125.5 ?
C3 N2 H2 . . 125.5 ?
C1' N1' C8' . . 127.4(13) ?
C2' N2' C3' . . 123.8(10) ?
C2' N2' H2' . . 118.1 ?
C3' N2' H2' . . 118.1 ?
C1" N1" C8" . . 117.2(7) ?
C2" N2" C3" . . 115.8(7) ?
C2" N2" H2" . . 122.1 ?
C3" N2" H2" . . 122.1 ?
C9 N3 N4 . . 105.3(2) ?
N3 N4 C11 . . 112.7(2) ?
N3 N4 C24 . . 118.0(2) ?
C11 N4 C24 . . 129.3(2) ?
N1 C1 C2 . . 117.8(10) ?
N1 C1 C9 . . 113.7(8) ?
C2 C1 C9 . . 114.3(8) ?
N2 C2 C1 . . 124.2(11) ?
N2 C2 H2A . . 106.3 ?
C1 C2 H2A . . 106.3 ?
N2 C2 H2B . . 106.3 ?
C1 C2 H2B . . 106.3 ?
H2A C2 H2B . . 106.4 ?
C4 C3 C8 . . 120.0 ?
C4 C3 N2 . . 117.2(5) ?
C8 C3 N2 . . 122.8(5) ?
C5 C4 C3 . . 120.0 ?
C5 C4 H4A . . 120.0 ?
C3 C4 H4A . . 120.0 ?
C4 C5 C6 . . 120.0 ?
C4 C5 H5 . . 120.0 ?
C6 C5 H5 . . 120.0 ?
C7 C6 C5 . . 120.0 ?
C7 C6 H6 . . 120.0 ?
C5 C6 H6 . . 120.0 ?
C6 C7 C8 . . 120.0 ?
C6 C7 H7 . . 120.0 ?
C8 C7 H7 . . 120.0 ?
N1 C8 C7 . . 114.6(7) ?
N1 C8 C3 . . 125.3(7) ?
C7 C8 C3 . . 120.0 ?
N1' C1' C2' . . 113.9(12) ?
N1' C1' C9 . . 110.2(9) ?
C2' C1' C9 . . 119.7(10) ?
N2' C2' C1' . . 110.7(11) ?
N2' C2' H2'A . . 109.5 ?
C1' C2' H2'A . . 109.5 ?
N2' C2' H2'B . . 109.5 ?
C1' C2' H2'B . . 109.5 ?
H2'A C2' H2'B . . 108.1 ?
C4' C3' C8' . . 120.0 ?
C4' C3' N2' . . 118.3(6) ?
C8' C3' N2' . . 121.7(6) ?
C3' C4' C5' . . 120.0 ?
C3' C4' H4' . . 120.0 ?
C5' C4' H4' . . 120.0 ?
C4' C5' C6' . . 120.0 ?
C4' C5' H5' . . 120.0 ?
C6' C5' H5' . . 120.0 ?
C7' C6' C5' . . 120.0 ?
C7' C6' H6' . . 120.0 ?
C5' C6' H6' . . 120.0 ?
C6' C7' C8' . . 120.0 ?
C6' C7' H7' . . 120.0 ?
C8' C7' H7' . . 120.0 ?
N1' C8' C7' . . 128.0(9) ?
N1' C8' C3' . . 112.0(9) ?
C7' C8' C3' . . 120.0 ?
N1" C1" C2" . . 122.8(7) ?
N1" C1" C9 . . 118.6(7) ?
C2" C1" C9 . . 118.5(7) ?
N2" C2" C1" . . 119.1(8) ?
N2" C2" H2"A . . 107.5 ?
C1" C2" H2"A . . 107.5 ?
N2" C2" H2"B . . 107.5 ?
C1" C2" H2"B . . 107.5 ?
H2"A C2" H2"B . . 107.0 ?
C4" C3" C8" . . 120.0 ?
C4" C3" N2" . . 117.5(6) ?
C8" C3" N2" . . 122.5(6) ?
C5" C4" C3" . . 120.0 ?
C5" C4" H4" . . 120.0 ?
C3" C4" H4" . . 120.0 ?
C4" C5" C6" . . 120.0 ?
C4" C5" H5" . . 120.0 ?
C6" C5" H5" . . 120.0 ?
C7" C6" C5" . . 120.0 ?
C7" C6" H6" . . 120.0 ?
C5" C6" H6" . . 120.0 ?
C8" C7" C6" . . 120.0 ?
C8" C7" H7" . . 120.0 ?
C6" C7" H7" . . 120.0 ?
N1" C8" C7" . . 117.5(6) ?
N1" C8" C3" . . 122.3(6) ?
C7" C8" C3" . . 120.0 ?
N3 C9 C10 . . 110.6(2) ?
N3 C9 C1 . . 113.7(6) ?
C10 C9 C1 . . 134.2(6) ?
N3 C9 C1' . . 114.3(7) ?
C10 C9 C1' . . 135.1(7) ?
N3 C9 C1" . . 130.9(4) ?
C10 C9 C1" . . 118.0(4) ?
C11 C10 C9 . . 105.8(2) ?
C11 C10 S1 . . 124.51(19) ?
C9 C10 S1 . . 129.57(19) ?
N4 C11 C10 . . 105.6(2) ?
N4 C11 C18 . . 121.6(2) ?
C10 C11 C18 . . 132.7(2) ?
C13 C12 C17 . . 120.8(2) ?
C13 C12 S1 . . 117.43(19) ?
C17 C12 S1 . . 121.52(19) ?
C12 C13 C14 . . 119.3(2) ?
C12 C13 H13 . . 120.3 ?
C14 C13 H13 . . 120.3 ?
C15 C14 C13 . . 120.5(2) ?
C15 C14 H14 . . 119.8 ?
C13 C14 H14 . . 119.8 ?
C14 C15 C16 . . 119.7(2) ?
C14 C15 H15 . . 120.1 ?
C16 C15 H15 . . 120.1 ?
C15 C16 C17 . . 120.6(2) ?
C15 C16 H16 . . 119.7 ?
C17 C16 H16 . . 119.7 ?
C12 C17 C16 . . 119.1(2) ?
C12 C17 H17 . . 120.5 ?
C16 C17 H17 . . 120.5 ?
C19 C18 C23 . . 120.1(2) ?
C19 C18 C11 . . 120.5(2) ?
C23 C18 C11 . . 119.4(2) ?
C20 C19 C18 . . 119.8(3) ?
C20 C19 H19 . . 120.1 ?
C18 C19 H19 . . 120.1 ?
C21 C20 C19 . . 120.4(3) ?
C21 C20 H20 . . 119.8 ?
C19 C20 H20 . . 119.8 ?
C20 C21 C22 . . 119.8(3) ?
C20 C21 H21 . . 120.1 ?
C22 C21 H21 . . 120.1 ?
C23 C22 C21 . . 120.3(3) ?
C23 C22 H22 . . 119.8 ?
C21 C22 H22 . . 119.8 ?
C22 C23 C18 . . 119.7(3) ?
C22 C23 H23 . . 120.1 ?
C18 C23 H23 . . 120.1 ?
C29 C24 C25 . . 121.1(2) ?
C29 C24 N4 . . 118.4(2) ?
C25 C24 N4 . . 120.4(2) ?
C24 C25 C26 . . 118.9(3) ?
C24 C25 H25 . . 120.6 ?
C26 C25 H25 . . 120.6 ?
C25 C26 C27 . . 121.1(3) ?
C25 C26 H26 . . 119.4 ?
C27 C26 H26 . . 119.4 ?
C28 C27 C26 . . 118.4(3) ?
C28 C27 C30 . . 121.4(3) ?
C26 C27 C30 . . 120.1(3) ?
C29 C28 C27 . . 121.6(3) ?
C29 C28 H28 . . 119.2 ?
C27 C28 H28 . . 119.2 ?
C24 C29 C28 . . 118.9(3) ?
C24 C29 H29 . . 120.6 ?
C28 C29 H29 . . 120.6 ?
C27 C30 H30A . . 109.5 ?
C27 C30 H30B . . 109.5 ?
H30A C30 H30B . . 109.5 ?
C27 C30 H30C . . 109.5 ?
H30A C30 H30C . . 109.5 ?
H30B C30 H30C . . 109.5 ?

loop_
_geom_bond_atom_site_label_1
_geom_bond_atom_site_label_2
_geom_bond_site_symmetry_2
_geom_bond_distance
_geom_bond_publ_flag
S1 O1 . 1.432(2) ?
S1 O2 . 1.436(2) ?
S1 C10 . 1.754(2) ?
S1 C12 . 1.769(2) ?
N1 C1 . 1.322(9) ?
N1 C8 . 1.375(9) ?
N2 C2 . 1.370(9) ?
N2 C3 . 1.408(7) ?
N2 N2 3_667 1.856(16) ?
N2 H2 . 0.8800 ?
N1' C1' . 1.358(10) ?
N1' C8' . 1.379(9) ?
N2' C2' . 1.385(9) ?
N2' C3' . 1.390(8) ?
N2' H2' . 0.8800 ?
N1" C1" . 1.335(8) ?
N1" C8" . 1.361(8) ?
N2" C2" . 1.392(8) ?
N2" C3" . 1.400(8) ?
N2" H2" . 0.8800 ?
N3 C9 . 1.328(3) ?
N3 N4 . 1.355(3) ?
N4 C11 . 1.359(3) ?
N4 C24 . 1.436(3) ?
C1 C2 . 1.469(9) ?
C1 C9 . 1.480(8) ?
C2 H2A . 0.9900 ?
C2 H2B . 0.9900 ?
C3 C4 . 1.3900 ?
C3 C8 . 1.3900 ?
C4 C5 . 1.3900 ?
C4 H4A . 0.9500 ?
C5 C6 . 1.3900 ?
C5 H5 . 0.9500 ?
C6 C7 . 1.3900 ?
C6 H6 . 0.9500 ?
C7 C8 . 1.3900 ?
C7 H7 . 0.9500 ?
C1' C2' . 1.483(10) ?
C1' C9 . 1.494(9) ?
C2' H2'A . 0.9900 ?
C2' H2'B . 0.9900 ?
C3' C4' . 1.3900 ?
C3' C8' . 1.3900 ?
C4' C5' . 1.3900 ?
C4' H4' . 0.9500 ?
C5' C6' . 1.3900 ?
C5' H5' . 0.9500 ?
C6' C7' . 1.3900 ?
C6' H6' . 0.9500 ?
C7' C8' . 1.3900 ?
C7' H7' . 0.9500 ?
C1" C2" . 1.470(9) ?
C1" C9 . 1.512(8) ?
C2" H2"A . 0.9900 ?
C2" H2"B . 0.9900 ?
C3" C4" . 1.3900 ?
C3" C8" . 1.3900 ?
C4" C5" . 1.3900 ?
C4" H4" . 0.9500 ?
C5" C6" . 1.3900 ?
C5" H5" . 0.9500 ?
C6" C7" . 1.3900 ?
C6" H6" . 0.9500 ?
C7" C8" . 1.3900 ?
C7" H7" . 0.9500 ?
C9 C10 . 1.416(4) ?
C10 C11 . 1.381(3) ?
C11 C18 . 1.474(3) ?
C12 C13 . 1.381(3) ?
C12 C17 . 1.380(3) ?
C13 C14 . 1.385(4) ?
C13 H13 . 0.9500 ?
C14 C15 . 1.371(4) ?
C14 H14 . 0.9500 ?
C15 C16 . 1.383(4) ?
C15 H15 . 0.9500 ?
C16 C17 . 1.382(4) ?
C16 H16 . 0.9500 ?
C17 H17 . 0.9500 ?
C18 C19 . 1.389(4) ?
C18 C23 . 1.390(4) ?
C19 C20 . 1.384(4) ?
C19 H19 . 0.9500 ?
C20 C21 . 1.378(5) ?
C20 H20 . 0.9500 ?
C21 C22 . 1.394(5) ?
C21 H21 . 0.9500 ?
C22 C23 . 1.377(4) ?
C22 H22 . 0.9500 ?
C23 H23 . 0.9500 ?
C24 C29 . 1.385(4) ?
C24 C25 . 1.386(4) ?
C25 C26 . 1.390(4) ?
C25 H25 . 0.9500 ?
C26 C27 . 1.391(4) ?
C26 H26 . 0.9500 ?
C27 C28 . 1.386(5) ?
C27 C30 . 1.515(4) ?
C28 C29 . 1.384(4) ?
C28 H28 . 0.9500 ?
C29 H29 . 0.9500 ?
C30 H30A . 0.9800 ?
C30 H30B . 0.9800 ?
C30 H30C . 0.9800 ?

loop_
_geom_hbond_atom_site_label_D
_geom_hbond_atom_site_label_H
_geom_hbond_atom_site_label_A
_geom_hbond_site_symmetry_A
_geom_hbond_distance_DH
_geom_hbond_distance_HA
_geom_hbond_distance_DA
_geom_hbond_angle_DHA
C19 H19 O1 1_455 0.95 2.57 3.430(3) 150

loop_
_geom_torsion_atom_site_label_1
_geom_torsion_atom_site_label_2
_geom_torsion_atom_site_label_3
_geom_torsion_atom_site_label_4
_geom_torsion_site_symmetry_1
_geom_torsion_site_symmetry_2
_geom_torsion_site_symmetry_3
_geom_torsion_site_symmetry_4
_geom_torsion
_geom_torsion_publ_flag
C9 N3 N4 C11 . . . . 0.9(3) ?
C9 N3 N4 C24 . . . . -179.4(2) ?
C8 N1 C1 C2 . . . . -29.4(15) ?
C8 N1 C1 C9 . . . . -167.0(9) ?
C3 N2 C2 C1 . . . . -22.3(15) ?
N2 N2 C2 C1 3_667 . . . -166.2(11) ?
N1 C1 C2 N2 . . . . 37.2(17) ?
C9 C1 C2 N2 . . . . 174.5(10) ?
C2 N2 C3 C4 . . . . -174.5(7) ?
N2 N2 C3 C4 3_667 . . . -50.6(14) ?
C2 N2 C3 C8 . . . . 6.3(11) ?
N2 N2 C3 C8 3_667 . . . 130.2(11) ?
C8 C3 C4 C5 . . . . 0.0 ?
N2 C3 C4 C5 . . . . -179.2(7) ?
C3 C4 C5 C6 . . . . 0.0 ?
C4 C5 C6 C7 . . . . 0.0 ?
C5 C6 C7 C8 . . . . 0.0 ?
C1 N1 C8 C7 . . . . -167.1(8) ?
C1 N1 C8 C3 . . . . 15.5(14) ?
C6 C7 C8 N1 . . . . -177.5(8) ?
C6 C7 C8 C3 . . . . 0.0 ?
C4 C3 C8 N1 . . . . 177.3(8) ?
N2 C3 C8 N1 . . . . -3.6(10) ?
C4 C3 C8 C7 . . . . 0.0 ?
N2 C3 C8 C7 . . . . 179.2(7) ?
C8' N1' C1' C2' . . . . 34(3) ?
C8' N1' C1' C9 . . . . 172.2(17) ?
C3' N2' C2' C1' . . . . 26.5(18) ?
N1' C1' C2' N2' . . . . -35.5(18) ?
C9 C1' C2' N2' . . . . -169.0(11) ?
C2' N2' C3' C4' . . . . 169.7(10) ?
C2' N2' C3' C8' . . . . -10.8(16) ?
C8' C3' C4' C5' . . . . 0.0 ?
N2' C3' C4' C5' . . . . 179.4(8) ?
C3' C4' C5' C6' . . . . 0.0 ?
C4' C5' C6' C7' . . . . 0.0 ?
C5' C6' C7' C8' . . . . 0.0 ?
C1' N1' C8' C7' . . . . 165.9(14) ?
C1' N1' C8' C3' . . . . -17(2) ?
C6' C7' C8' N1' . . . . 176.9(14) ?
C6' C7' C8' C3' . . . . 0.0 ?
C4' C3' C8' N1' . . . . -177.4(12) ?
N2' C3' C8' N1' . . . . 3.2(13) ?
C4' C3' C8' C7' . . . . 0.0 ?
N2' C3' C8' C7' . . . . -179.4(9) ?
C8" N1" C1" C2" . . . . -4(2) ?
C8" N1" C1" C9 . . . . -179.4(10) ?
C3" N2" C2" C1" . . . . -2.6(15) ?
N1" C1" C2" N2" . . . . 2.7(18) ?
C9 C1" C2" N2" . . . . 178.4(9) ?
C2" N2" C3" C4" . . . . -176.3(7) ?
C2" N2" C3" C8" . . . . 3.9(12) ?
C8" C3" C4" C5" . . . . 0.0 ?
N2" C3" C4" C5" . . . . -179.7(9) ?
C3" C4" C5" C6" . . . . 0.0 ?
C4" C5" C6" C7" . . . . 0.0 ?
C5" C6" C7" C8" . . . . 0.0 ?
C1" N1" C8" C7" . . . . -179.9(10) ?
C1" N1" C8" C3" . . . . 5.0(17) ?
C6" C7" C8" N1" . . . . -175.1(10) ?
C6" C7" C8" C3" . . . . 0.0 ?
C4" C3" C8" N1" . . . . 174.9(11) ?
N2" C3" C8" N1" . . . . -5.4(12) ?
C4" C3" C8" C7" . . . . 0.0 ?
N2" C3" C8" C7" . . . . 179.7(9) ?
N4 N3 C9 C10 . . . . -0.7(3) ?
N4 N3 C9 C1 . . . . 167.4(5) ?
N4 N3 C9 C1' . . . . -177.1(7) ?
N4 N3 C9 C1" . . . . -172.0(6) ?
N1 C1 C9 N3 . . . . 161.6(8) ?
C2 C1 C9 N3 . . . . 22.5(11) ?
N1 C1 C9 C10 . . . . -34.1(13) ?
C2 C1 C9 C10 . . . . -173.2(7) ?
N1 C1 C9 C1' . . . . 66(4) ?
C2 C1 C9 C1' . . . . -73(4) ?
N1 C1 C9 C1" . . . . 21.7(12) ?
C2 C1 C9 C1" . . . . -117(2) ?
N1' C1' C9 N3 . . . . -161.6(12) ?
C2' C1' C9 N3 . . . . -26.6(14) ?
N1' C1' C9 C10 . . . . 23.1(17) ?
C2' C1' C9 C10 . . . . 158.1(8) ?
N1' C1' C9 C1 . . . . -71(4) ?
C2' C1' C9 C1 . . . . 64(4) ?
N1' C1' C9 C1" . . . . 32(2) ?
C2' C1' C9 C1" . . . . 167(4) ?
N1" C1" C9 N3 . . . . -147.6(10) ?
C2" C1" C9 N3 . . . . 36.5(13) ?
N1" C1" C9 C10 . . . . 41.6(14) ?
C2" C1" C9 C10 . . . . -134.3(8) ?
N1" C1" C9 C1 . . . . -96(2) ?
C2" C1" C9 C1 . . . . 87.9(17) ?
N1" C1" C9 C1' . . . . -132(3) ?
C2" C1" C9 C1' . . . . 53(2) ?
N3 C9 C10 C11 . . . . 0.3(3) ?
C1 C9 C10 C11 . . . . -164.4(7) ?
C1' C9 C10 C11 . . . . 175.7(9) ?
C1" C9 C10 C11 . . . . 172.9(5) ?
N3 C9 C10 S1 . . . . -175.66(19) ?
C1 C9 C10 S1 . . . . 19.6(7) ?
C1' C9 C10 S1 . . . . -0.3(9) ?
C1" C9 C10 S1 . . . . -3.1(6) ?
O1 S1 C10 C11 . . . . 119.9(2) ?
O2 S1 C10 C11 . . . . -8.6(2) ?
C12 S1 C10 C11 . . . . -122.5(2) ?
O1 S1 C10 C9 . . . . -64.8(3) ?
O2 S1 C10 C9 . . . . 166.7(2) ?
C12 S1 C10 C9 . . . . 52.8(3) ?
N3 N4 C11 C10 . . . . -0.7(3) ?
C24 N4 C11 C10 . . . . 179.7(2) ?
N3 N4 C11 C18 . . . . -179.4(2) ?
C24 N4 C11 C18 . . . . 0.9(4) ?
C9 C10 C11 N4 . . . . 0.2(3) ?
S1 C10 C11 N4 . . . . 176.44(17) ?
C9 C10 C11 C18 . . . . 178.8(2) ?
S1 C10 C11 C18 . . . . -5.0(4) ?
O1 S1 C12 C13 . . . . -28.8(3) ?
O2 S1 C12 C13 . . . . 98.7(2) ?
C10 S1 C12 C13 . . . . -148.3(2) ?
O1 S1 C12 C17 . . . . 157.2(2) ?
O2 S1 C12 C17 . . . . -75.4(2) ?
C10 S1 C12 C17 . . . . 37.7(3) ?
C17 C12 C13 C14 . . . . 0.3(4) ?
S1 C12 C13 C14 . . . . -173.9(2) ?
C12 C13 C14 C15 . . . . -1.1(4) ?
C13 C14 C15 C16 . . . . 0.5(4) ?
C14 C15 C16 C17 . . . . 0.9(4) ?
C13 C12 C17 C16 . . . . 1.2(4) ?
S1 C12 C17 C16 . . . . 175.0(2) ?
C15 C16 C17 C12 . . . . -1.8(5) ?
N4 C11 C18 C19 . . . . -63.1(3) ?
C10 C11 C18 C19 . . . . 118.5(3) ?
N4 C11 C18 C23 . . . . 113.8(3) ?
C10 C11 C18 C23 . . . . -64.6(4) ?
C23 C18 C19 C20 . . . . -1.4(4) ?
C11 C18 C19 C20 . . . . 175.5(2) ?
C18 C19 C20 C21 . . . . 0.1(4) ?
C19 C20 C21 C22 . . . . 1.4(5) ?
C20 C21 C22 C23 . . . . -1.7(5) ?
C21 C22 C23 C18 . . . . 0.4(5) ?
C19 C18 C23 C22 . . . . 1.2(4) ?
C11 C18 C23 C22 . . . . -175.7(3) ?
N3 N4 C24 C29 . . . . -42.7(3) ?
C11 N4 C24 C29 . . . . 136.9(3) ?
N3 N4 C24 C25 . . . . 136.0(3) ?
C11 N4 C24 C25 . . . . -44.4(4) ?
C29 C24 C25 C26 . . . . 1.3(4) ?
N4 C24 C25 C26 . . . . -177.4(2) ?
C24 C25 C26 C27 . . . . -0.4(4) ?
C25 C26 C27 C28 . . . . -0.5(5) ?
C25 C26 C27 C30 . . . . 176.8(3) ?
C26 C27 C28 C29 . . . . 0.7(4) ?
C30 C27 C28 C29 . . . . -176.6(3) ?
C25 C24 C29 C28 . . . . -1.1(4) ?
N4 C24 C29 C28 . . . . 177.6(2) ?
C27 C28 C29 C24 . . . . 0.1(4) ?
